data_2240945
loop_
_publ_author_name
'Askerov, Rizvan K.'
'Lukiyanova, Julia M.'
'Matsulevich, Zhanna V.'
'Borisov, Alexander V.'
'Khrustalev, Victor N.'

_publ_section_title
;
 Crystal structure of
 <i>rac</i>-(3a<i>R</i>*,9a<i>S</i>*)-4,4,4-trichloro-1,2,3,3a,4,9a-hexahydro-4\l^5^,9\l^4^-cyclopenta[4,5][1,3]tellurazolo[3,2-<i>a</i>]pyridine
;
_journal_coeditor_code RK2431
_journal_issue 8
_journal_name_full 'Acta Crystallographica Section E'
_journal_page_first o598
_journal_page_last o599
_journal_paper_doi 10.1107/S2056989015012311
_journal_volume 71
_journal_year 2015
_chemical_formula_iupac 'C10 H12 Cl3 N Te'
_chemical_formula_moiety 'C10 H12 Cl3 N Te'
_chemical_formula_sum 'C10 H12 Cl3 N Te'
_chemical_formula_weight 380.16
_chemical_name_systematic
<i>rac</i>-(3a<i>R</i>*,9a<i>S</i>*)-4,4,4-Trichloro-1,2,3,3a,4,9a-hexahydro-4\l^5^,9\l^4^-cyclopenta[4,5][1,3]tellurazolo[3,2-<i>a</i>]pyridine
_space_group_crystal_system monoclinic
_space_group_IT_number 14
_space_group_name_Hall '-P 2ybc'
_space_group_name_H-M_alt 'P 1 21/c 1'
_symmetry_space_group_name_Hall '-P 2ybc'
_symmetry_space_group_name_H-M 'P 1 21/c 1'
_atom_sites_solution_hydrogens geom
_atom_sites_solution_primary direct
_atom_sites_solution_secondary difmap
_audit_creation_method SHELXL-2014/6
_cell_angle_alpha 90
_cell_angle_beta 94.5460(10)
_cell_angle_gamma 90
_cell_formula_units_Z 8
_cell_length_a 14.3279(6)
_cell_length_b 11.2539(5)
_cell_length_c 16.2967(7)
_cell_measurement_reflns_used 9992
_cell_measurement_temperature 120(2)
_cell_measurement_theta_max 32.45
_cell_measurement_theta_min 2.20
_cell_volume 2619.5(2)
_computing_cell_refinement
;
SAINT (Bruker, 2001)
;
_computing_data_collection
;
APEX2 (Bruker, 2005)
;
_computing_data_reduction
;
SAINT (Bruker, 2001)
;
_computing_molecular_graphics
;
SHELXTL (Sheldrick, 2008)
;
_computing_publication_material
;
SHELXTL (Sheldrick, 2008)
;
_computing_structure_refinement
;
SHELXTL (Sheldrick, 2008)
;
_computing_structure_solution
;
SHELXTL (Sheldrick, 2008)
;
_diffrn_ambient_temperature 120(2)
_diffrn_measured_fraction_theta_full 1.000
_diffrn_measured_fraction_theta_max 1.000
_diffrn_measurement_device_type 'Bruker APEXII CCD'
_diffrn_measurement_method '\f and \w scans'
_diffrn_radiation_type MoK\a
_diffrn_radiation_wavelength 0.71073
_diffrn_reflns_av_R_equivalents 0.0370
_diffrn_reflns_limit_h_max 20
_diffrn_reflns_limit_h_min -20
_diffrn_reflns_limit_k_max 15
_diffrn_reflns_limit_k_min -15
_diffrn_reflns_limit_l_max 22
_diffrn_reflns_limit_l_min -22
_diffrn_reflns_number 32448
_diffrn_reflns_theta_full 25.242
_diffrn_reflns_theta_max 29.997
_diffrn_reflns_theta_min 1.426
_exptl_absorpt_coefficient_mu 2.851
_exptl_absorpt_correction_T_max 0.666
_exptl_absorpt_correction_T_min 0.595
_exptl_absorpt_correction_type multi-scan
_exptl_absorpt_process_details
;
(SADABS; Bruker, 2003)
;
_exptl_crystal_colour yellow
_exptl_crystal_density_diffrn 1.928
_exptl_crystal_description prism
_exptl_crystal_F_000 1456
_exptl_crystal_size_max 0.200
_exptl_crystal_size_mid 0.150
_exptl_crystal_size_min 0.150
_refine_diff_density_max 0.761
_refine_diff_density_min -0.559
_refine_ls_extinction_method none
_refine_ls_goodness_of_fit_ref 1.076
_refine_ls_hydrogen_treatment constr
_refine_ls_matrix_type full
_refine_ls_number_parameters 271
_refine_ls_number_reflns 7642
_refine_ls_number_restraints 0
_refine_ls_restrained_S_all 1.076
_refine_ls_R_factor_all 0.0405
_refine_ls_R_factor_gt 0.0300
_refine_ls_shift/su_max 0.001
_refine_ls_shift/su_mean 0.000
_refine_ls_structure_factor_coef Fsqd
_refine_ls_weighting_details 'w=1/[\s^2^(Fo^2^)+(0.0215P)^2^+1.2054P] where P=(Fo^2^+2Fc^2^)/3'
_refine_ls_weighting_scheme calc
_refine_ls_wR_factor_gt 0.0561
_refine_ls_wR_factor_ref 0.0586
_reflns_number_gt 6535
_reflns_number_total 7642
_reflns_threshold_expression I>2\s(I)
_cod_data_source_file rk2431sup1.cf
_cod_data_source_block I
_cod_database_code 2240945
_shelx_space_group_comment
;
The symmetry employed for this shelxl refinement is uniquely defined
by the following loop, which should always be used as a source of
symmetry information in preference to the above space-group names.
They are only intended as comments.
;
_shelx_estimated_absorpt_t_min 0.599
_shelx_estimated_absorpt_t_max 0.674
_shelxl_version_number 2014/6

loop_
_space_group_symop_operation_xyz
'x, y, z'
'-x, y+1/2, -z+1/2'
'-x, -y, -z'
'x, -y-1/2, z-1/2'

loop_
_atom_site_type_symbol
_atom_site_label
_atom_site_fract_x
_atom_site_fract_y
_atom_site_fract_z
_atom_site_U_iso_or_equiv
_atom_site_adp_type
_atom_site_calc_flag
_atom_site_occupancy
Cl Cl1 -0.05985(5) 0.72835(7) 0.58167(5) 0.02922(15) Uani d 1
Cl Cl2 0.14184(5) 0.93448(6) 0.38971(4) 0.02747(15) Uani d 1
Cl Cl3 0.12938(5) 1.00286(6) 0.61789(4) 0.02427(14) Uani d 1
C C1 0.1831(3) 0.5277(3) 0.5165(2) 0.0453(9) Uani d 1
H H1A 0.1220 0.4886 0.5215 0.054 Uiso calc 1
H H1B 0.2254 0.4714 0.4911 0.054 Uiso calc 1
C C2 0.2250(3) 0.5689(3) 0.5989(2) 0.0422(9) Uani d 1
H H2A 0.2929 0.5843 0.5976 0.051 Uiso calc 1
H H2B 0.2155 0.5091 0.6420 0.051 Uiso calc 1
C C3 0.1724(2) 0.6828(3) 0.61445(19) 0.0329(7) Uani d 1
H H3A 0.2083 0.7337 0.6552 0.040 Uiso calc 1
H H3B 0.1101 0.6658 0.6341 0.040 Uiso calc 1
C C3A 0.16345(18) 0.7410(2) 0.52939(17) 0.0214(5) Uani d 1
H H3C 0.2194 0.7934 0.5259 0.026 Uiso calc 1
Te Te4 0.04220(2) 0.84673(2) 0.49461(2) 0.01829(5) Uani d 1
C C4A 0.01838(19) 0.7106(2) 0.40406(17) 0.0213(5) Uani d 1
C C5 -0.0573(2) 0.7027(3) 0.34626(18) 0.0275(6) Uani d 1
H H5 -0.1078 0.7574 0.3471 0.033 Uiso calc 1
C C6 -0.0589(2) 0.6143(3) 0.28727(18) 0.0311(7) Uani d 1
H H6 -0.1106 0.6076 0.2473 0.037 Uiso calc 1
C C7 0.0154(2) 0.5356(3) 0.28687(18) 0.0313(7) Uani d 1
H H7 0.0149 0.4743 0.2468 0.038 Uiso calc 1
C C8 0.0895(2) 0.5471(3) 0.34498(18) 0.0272(6) Uani d 1
H H8 0.1413 0.4945 0.3444 0.033 Uiso calc 1
N N9 0.08939(16) 0.6327(2) 0.40306(14) 0.0219(5) Uani d 1
C C9A 0.1713(2) 0.6402(3) 0.46615(19) 0.0265(6) Uani d 1
H H9A 0.2293 0.6531 0.4370 0.032 Uiso calc 1
Cl Cl4 0.28653(5) 0.27629(7) 0.24383(4) 0.02950(16) Uani d 1
Cl Cl5 0.40398(6) 0.64964(7) 0.11901(5) 0.03456(17) Uani d 1
Cl Cl6 0.36234(5) 0.56379(6) 0.35946(4) 0.02687(15) Uani d 1
C C11 0.5970(2) 0.4070(3) 0.1259(2) 0.0338(7) Uani d 1
H H11A 0.6415 0.3549 0.0995 0.041 Uiso calc 1
H H11B 0.5744 0.4696 0.0865 0.041 Uiso calc 1
C C12 0.6412(2) 0.4601(3) 0.2044(2) 0.0369(8) Uani d 1
H H12A 0.6820 0.5280 0.1927 0.044 Uiso calc 1
H H12B 0.6787 0.4001 0.2369 0.044 Uiso calc 1
C C13 0.55749(19) 0.5014(3) 0.2505(2) 0.0306(7) Uani d 1
H H13A 0.5737 0.5025 0.3107 0.037 Uiso calc 1
H H13B 0.5368 0.5818 0.2325 0.037 Uiso calc 1
C C13A 0.48125(18) 0.4089(3) 0.22756(17) 0.0220(6) Uani d 1
H H13C 0.4777 0.3543 0.2756 0.026 Uiso calc 1
Te Te14 0.34174(2) 0.47397(2) 0.19378(2) 0.01873(5) Uani d 1
C C14A 0.36030(19) 0.3737(3) 0.08412(16) 0.0217(6) Uani d 1
C C15 0.2958(2) 0.3570(3) 0.01782(17) 0.0262(6) Uani d 1
H H15 0.2388 0.4004 0.0138 0.031 Uiso calc 1
C C16 0.3149(2) 0.2764(3) -0.04306(17) 0.0307(7) Uani d 1
H H16 0.2713 0.2653 -0.0894 0.037 Uiso calc 1
C C17 0.3974(2) 0.2124(3) -0.03626(19) 0.0319(7) Uani d 1
H H17 0.4099 0.1551 -0.0768 0.038 Uiso calc 1
C C18 0.4612(2) 0.2323(3) 0.02985(18) 0.0276(6) Uani d 1
H H18 0.5186 0.1898 0.0347 0.033 Uiso calc 1
N N19 0.44226(16) 0.3125(2) 0.08791(14) 0.0222(5) Uani d 1
C C19A 0.51593(18) 0.3360(3) 0.15587(17) 0.0234(6) Uani d 1
H H19A 0.5405 0.2582 0.1779 0.028 Uiso calc 1

loop_
_atom_site_aniso_label
_atom_site_aniso_U_11
_atom_site_aniso_U_22
_atom_site_aniso_U_33
_atom_site_aniso_U_12
_atom_site_aniso_U_13
_atom_site_aniso_U_23
Cl1 0.0258(3) 0.0311(4) 0.0313(4) -0.0041(3) 0.0053(3) -0.0004(3)
Cl2 0.0271(3) 0.0286(4) 0.0263(4) -0.0033(3) -0.0006(3) 0.0069(3)
Cl3 0.0208(3) 0.0290(4) 0.0222(3) -0.0004(3) -0.0029(2) -0.0050(3)
C1 0.051(2) 0.0229(16) 0.057(2) 0.0052(15) -0.0242(18) 0.0049(16)
C2 0.048(2) 0.0284(17) 0.047(2) 0.0007(15) -0.0177(17) 0.0069(15)
C3 0.0283(16) 0.0419(19) 0.0277(16) 0.0102(14) -0.0034(12) 0.0090(14)
C3A 0.0181(12) 0.0208(13) 0.0247(14) 0.0035(10) -0.0017(10) 0.0023(11)
Te4 0.01718(8) 0.01745(8) 0.01955(9) 0.00076(6) -0.00290(6) -0.00165(7)
C4A 0.0222(13) 0.0208(13) 0.0209(13) 0.0001(11) 0.0021(10) -0.0005(11)
C5 0.0299(15) 0.0264(15) 0.0248(15) 0.0027(12) -0.0067(12) -0.0029(12)
C6 0.0371(17) 0.0318(16) 0.0233(15) -0.0023(13) -0.0037(13) -0.0031(13)
C7 0.0435(18) 0.0300(16) 0.0212(15) -0.0057(14) 0.0084(13) -0.0071(13)
C8 0.0335(16) 0.0227(14) 0.0263(15) 0.0031(12) 0.0084(12) -0.0029(12)
N9 0.0224(11) 0.0212(12) 0.0223(12) -0.0008(9) 0.0032(9) -0.0002(9)
C9A 0.0214(14) 0.0258(15) 0.0317(16) 0.0061(11) -0.0027(12) -0.0038(12)
Cl4 0.0306(4) 0.0338(4) 0.0233(3) -0.0059(3) -0.0024(3) 0.0080(3)
Cl5 0.0336(4) 0.0306(4) 0.0393(4) -0.0030(3) 0.0012(3) 0.0096(3)
Cl6 0.0283(4) 0.0286(4) 0.0239(3) -0.0009(3) 0.0033(3) -0.0047(3)
C11 0.0202(14) 0.050(2) 0.0319(17) -0.0041(14) 0.0028(12) -0.0112(15)
C12 0.0240(15) 0.048(2) 0.0391(19) -0.0058(14) 0.0030(13) -0.0151(16)
C13 0.0201(14) 0.0386(18) 0.0321(17) 0.0015(12) -0.0044(12) -0.0116(14)
C13A 0.0165(12) 0.0299(15) 0.0190(13) 0.0028(11) -0.0023(10) -0.0020(11)
Te14 0.01635(8) 0.02350(9) 0.01601(8) 0.00111(7) -0.00087(6) 0.00012(7)
C14A 0.0215(13) 0.0270(15) 0.0165(13) -0.0005(11) 0.0016(10) 0.0042(11)
C15 0.0227(14) 0.0365(17) 0.0189(14) -0.0001(12) -0.0007(11) 0.0016(12)
C16 0.0292(15) 0.047(2) 0.0154(13) -0.0090(14) -0.0004(11) -0.0029(13)
C17 0.0330(16) 0.0387(18) 0.0241(15) -0.0061(14) 0.0030(12) -0.0100(13)
C18 0.0284(15) 0.0295(16) 0.0254(15) -0.0015(12) 0.0047(12) -0.0066(12)
N19 0.0227(12) 0.0262(12) 0.0175(11) -0.0017(9) 0.0004(9) -0.0030(9)
C19A 0.0186(13) 0.0282(15) 0.0222(14) 0.0027(11) -0.0045(10) -0.0062(12)

loop_
_atom_type_symbol
_atom_type_description
_atom_type_scat_dispersion_real
_atom_type_scat_dispersion_imag
_atom_type_scat_source
C C 0.0033 0.0016 'International Tables Vol C Tables 4.2.6.8 and 6.1.1.4'
H H 0.0000 0.0000 'International Tables Vol C Tables 4.2.6.8 and 6.1.1.4'
N N 0.0061 0.0033 'International Tables Vol C Tables 4.2.6.8 and 6.1.1.4'
Cl Cl 0.1484 0.1585 'International Tables Vol C Tables 4.2.6.8 and 6.1.1.4'
Te Te -0.5308 1.6751 'International Tables Vol C Tables 4.2.6.8 and 6.1.1.4'

loop_
_geom_angle_atom_site_label_1
_geom_angle_atom_site_label_2
_geom_angle_atom_site_label_3
_geom_angle
C2 C1 C9A 104.3(3)
C2 C1 H1A 110.9
C9A C1 H1A 110.9
C2 C1 H1B 110.9
C9A C1 H1B 110.9
H1A C1 H1B 108.9
C1 C2 C3 104.0(3)
C1 C2 H2A 111.0
C3 C2 H2A 111.0
C1 C2 H2B 111.0
C3 C2 H2B 111.0
H2A C2 H2B 109.0
C2 C3 C3A 102.6(3)
C2 C3 H3A 111.3
C3A C3 H3A 111.3
C2 C3 H3B 111.3
C3A C3 H3B 111.3
H3A C3 H3B 109.2
C3 C3A C9A 106.6(2)
C3 C3A Te4 119.02(19)
C9A C3A Te4 109.39(17)
C3 C3A H3C 107.1
C9A C3A H3C 107.1
Te4 C3A H3C 107.1
C4A Te4 C3A 82.32(10)
C4A Te4 Cl1 86.64(8)
C3A Te4 Cl1 93.00(8)
C4A Te4 Cl2 83.11(8)
C3A Te4 Cl2 84.59(8)
Cl1 Te4 Cl2 169.70(3)
N9 C4A C5 120.2(3)
N9 C4A Te4 113.36(19)
C5 C4A Te4 126.2(2)
C4A C5 C6 119.3(3)
C4A C5 H5 120.4
C6 C5 H5 120.4
C5 C6 C7 119.6(3)
C5 C6 H6 120.2
C7 C6 H6 120.2
C8 C7 C6 119.3(3)
C8 C7 H7 120.3
C6 C7 H7 120.3
N9 C8 C7 120.4(3)
N9 C8 H8 119.8
C7 C8 H8 119.8
C4A N9 C8 121.1(2)
C4A N9 C9A 120.5(2)
C8 N9 C9A 118.4(2)
N9 C9A C1 111.9(2)
N9 C9A C3A 113.9(2)
C1 C9A C3A 105.3(3)
N9 C9A H9A 108.5
C1 C9A H9A 108.5
C3A C9A H9A 108.5
C12 C11 C19A 102.5(2)
C12 C11 H11A 111.3
C19A C11 H11A 111.3
C12 C11 H11B 111.3
C19A C11 H11B 111.3
H11A C11 H11B 109.2
C11 C12 C13 104.1(2)
C11 C12 H12A 110.9
C13 C12 H12A 110.9
C11 C12 H12B 110.9
C13 C12 H12B 110.9
H12A C12 H12B 109.0
C13A C13 C12 104.1(2)
C13A C13 H13A 110.9
C12 C13 H13A 110.9
C13A C13 H13B 110.9
C12 C13 H13B 110.9
H13A C13 H13B 109.0
C13 C13A C19A 106.3(2)
C13 C13A Te14 117.36(19)
C19A C13A Te14 109.55(17)
C13 C13A H13C 107.8
C19A C13A H13C 107.8
Te14 C13A H13C 107.8
C14A Te14 C13A 82.00(10)
C14A Te14 Cl4 82.42(7)
C13A Te14 Cl4 85.77(8)
C14A Te14 Cl5 86.45(8)
C13A Te14 Cl5 91.91(8)
Cl4 Te14 Cl5 168.84(3)
N19 C14A C15 119.4(3)
N19 C14A Te14 113.09(18)
C15 C14A Te14 127.2(2)
C14A C15 C16 119.4(3)
C14A C15 H15 120.3
C16 C15 H15 120.3
C17 C16 C15 120.0(3)
C17 C16 H16 120.0
C15 C16 H16 120.0
C18 C17 C16 119.3(3)
C18 C17 H17 120.4
C16 C17 H17 120.4
N19 C18 C17 120.0(3)
N19 C18 H18 120.0
C17 C18 H18 120.0
C18 N19 C14A 121.8(2)
C18 N19 C19A 118.0(2)
C14A N19 C19A 120.1(2)
N19 C19A C11 111.6(2)
N19 C19A C13A 113.9(2)
C11 C19A C13A 105.3(2)
N19 C19A H19A 108.6
C11 C19A H19A 108.6
C13A C19A H19A 108.6

loop_
_geom_bond_atom_site_label_1
_geom_bond_atom_site_label_2
_geom_bond_distance
Cl1 Te4 2.5009(7)
Cl2 Te4 2.5145(7)
Cl3 Te4 2.8786(7)
C1 C2 1.501(5)
C1 C9A 1.510(4)
C1 H1A 0.9900
C1 H1B 0.9900
C2 C3 1.518(5)
C2 H2A 0.9900
C2 H2B 0.9900
C3 C3A 1.529(4)
C3 H3A 0.9900
C3 H3B 0.9900
C3A C9A 1.543(4)
C3A Te4 2.144(3)
C3A H3C 1.0000
Te4 C4A 2.136(3)
C4A N9 1.344(3)
C4A C5 1.382(4)
C5 C6 1.382(4)
C5 H5 0.9500
C6 C7 1.385(4)
C6 H6 0.9500
C7 C8 1.372(4)
C7 H7 0.9500
C8 N9 1.351(4)
C8 H8 0.9500
N9 C9A 1.500(4)
C9A H9A 1.0000
Cl4 Te14 2.5184(7)
Cl5 Te14 2.5220(8)
Cl6 Te14 2.8763(7)
C11 C12 1.506(4)
C11 C19A 1.521(4)
C11 H11A 0.9900
C11 H11B 0.9900
C12 C13 1.536(4)
C12 H12A 0.9900
C12 H12B 0.9900
C13 C13A 1.533(4)
C13 H13A 0.9900
C13 H13B 0.9900
C13A C19A 1.542(4)
C13A Te14 2.159(3)
C13A H13C 1.0000
Te14 C14A 2.148(3)
C14A N19 1.359(3)
C14A C15 1.377(4)
C15 C16 1.388(4)
C15 H15 0.9500
C16 C17 1.381(4)
C16 H16 0.9500
C17 C18 1.375(4)
C17 H17 0.9500
C18 N19 1.350(4)
C18 H18 0.9500
N19 C19A 1.492(3)
C19A H19A 1.0000

loop_
_geom_hbond_atom_site_label_D
_geom_hbond_atom_site_label_H
_geom_hbond_atom_site_label_A
_geom_hbond_site_symmetry_A
_geom_hbond_distance_DH
_geom_hbond_distance_HA
_geom_hbond_distance_DA
_geom_hbond_angle_DHA
C5 H5 Cl3 3_576 0.95 2.78 3.533(3) 136.8
C7 H7 Cl3 4_575 0.95 2.78 3.340(3) 118.8
C9A H9A Cl6 . 1.00 2.57 3.465(3) 148.5
C15 H15 Cl3 4_575 0.95 2.63 3.384(3) 136.1
C17 H17 Cl6 4_565 0.95 2.74 3.558(3) 144.9
C18 H18 Cl6 2_645 0.95 2.73 3.539(3) 144.0
C19A H19A Cl6 2_645 1.00 2.69 3.544(3) 143.6

loop_
_geom_torsion_atom_site_label_1
_geom_torsion_atom_site_label_2
_geom_torsion_atom_site_label_3
_geom_torsion_atom_site_label_4
_geom_torsion
C9A C1 C2 C3 40.7(4)
C1 C2 C3 C3A -39.5(4)
C2 C3 C3A C9A 23.5(3)
C2 C3 C3A Te4 147.7(2)
N9 C4A C5 C6 -0.4(4)
Te4 C4A C5 C6 174.7(2)
C4A C5 C6 C7 -0.2(5)
C5 C6 C7 C8 -0.3(5)
C6 C7 C8 N9 1.3(5)
C5 C4A N9 C8 1.5(4)
Te4 C4A N9 C8 -174.2(2)
C5 C4A N9 C9A -179.4(3)
Te4 C4A N9 C9A 4.9(3)
C7 C8 N9 C4A -2.0(4)
C7 C8 N9 C9A 178.9(3)
C4A N9 C9A C1 120.3(3)
C8 N9 C9A C1 -60.6(4)
C4A N9 C9A C3A 1.0(4)
C8 N9 C9A C3A -179.9(2)
C2 C1 C9A N9 -149.5(3)
C2 C1 C9A C3A -25.2(4)
C3 C3A C9A N9 123.7(3)
Te4 C3A C9A N9 -6.2(3)
C3 C3A C9A C1 0.8(3)
Te4 C3A C9A C1 -129.1(2)
C19A C11 C12 C13 -42.7(3)
C11 C12 C13 C13A 34.0(3)
C12 C13 C13A C19A -12.0(3)
C12 C13 C13A Te14 -134.9(2)
N19 C14A C15 C16 1.2(4)
Te14 C14A C15 C16 -171.3(2)
C14A C15 C16 C17 1.0(5)
C15 C16 C17 C18 -2.1(5)
C16 C17 C18 N19 1.1(5)
C17 C18 N19 C14A 1.2(4)
C17 C18 N19 C19A -176.6(3)
C15 C14A N19 C18 -2.4(4)
Te14 C14A N19 C18 171.2(2)
C15 C14A N19 C19A 175.4(3)
Te14 C14A N19 C19A -11.1(3)
C18 N19 C19A C11 72.4(3)
C14A N19 C19A C11 -105.4(3)
C18 N19 C19A C13A -168.5(3)
C14A N19 C19A C13A 13.7(4)
C12 C11 C19A N19 158.9(2)
C12 C11 C19A C13A 34.8(3)
C13 C13A C19A N19 -136.5(2)
Te14 C13A C19A N19 -8.8(3)
C13 C13A C19A C11 -13.9(3)
Te14 C13A C19A C11 113.8(2)

_cod_database_fobs_code 2240945
